data_4001330
loop_
_publ_author_name
'Henderson, Stuart J.'
'Shebanova, Olga'
'Hector, Andrew L.'
'McMillan, Paul F.'
'Weller, Mark T.'

_publ_section_title
;
 Structural Variations in Pyrochlore-Structured Bi2Hf2O7, Bi2Ti2O7and
 Bi2Hf2-xTixO7Solid Solutions as a Function of Composition and Temperature
 by Neutron and X-ray Diffraction and Raman Spectroscopy
;
_journal_issue 7
_journal_name_full 'Chemistry of Materials'
_journal_page_first 1712
_journal_paper_doi 10.1021/cm062864a
_journal_volume 19
_journal_year 2007
_chemical_formula_sum 'Bi2 Hf2 O7'
_chemical_formula_weight 886.93
_chemical_name_systematic ' ?'
_space_group_IT_number 227
_symmetry_cell_setting cubic
_symmetry_space_group_name_Hall '-F 4vw 2vw 3'
_symmetry_space_group_name_H-M 'F d -3 m :2'
_cell_angle_alpha 90.0
_cell_angle_beta 90.0
_cell_angle_gamma 90.0
_cell_formula_units_Z 8
_cell_length_a 10.877908(25)
_cell_length_b 10.877908
_cell_length_c 10.877908
_cell_volume 1287.171(3)
_pd_block_id 2006-11-29T13:00|BION96G_ANDIMP_phase1|Stuart_Henderson||
_pd_phase_name bi2hf2o7
_cod_data_source_file cm062864asi20061203_081359.cif
_cod_data_source_block BION96G_ANDIMP_phase_1
_cod_depositor_comments
;
The following automatic conversions were performed:

'_geom_bond_publ_flag' value 'N' changed to 'n' according to
/home/saulius/struct/CIF-dictionaries/cif_core.dic dictionary named
'cif_core.dic' version 2.4.1 from 2010-06-29 (81
time).

'_geom_angle_publ_flag' value 'N' changed to 'n' according to
/home/saulius/struct/CIF-dictionaries/cif_core.dic dictionary named
'cif_core.dic' version 2.4.1 from 2010-06-29 (374 times).

Automatic conversion script
Id: cif_fix_values 1715 2011-07-08 13:25:40Z adriana 
;
_cod_original_cell_volume 1287.171(9)
_cod_original_sg_symbol_H-M 'F d -3 m'
_cod_original_formula_sum 'Bi2.00 Hf2 O7'
_cod_database_code 4001330

loop_
_symmetry_equiv_pos_site_id
_symmetry_equiv_pos_as_xyz
1 +x,+y,+z
2 +z,+x,+y
3 +y,+z,+x
4 +x+1/4,+y+1/4,-z
5 -z,+x+1/4,+y+1/4
6 +y+1/4,-z,+x+1/4
7 -z+1/4,+x+1/2,-y+3/4
8 -y+3/4,-z+1/4,+x+1/2
9 +y+1/2,-z+1/4,-x+3/4
10 -x+3/4,+y+1/2,-z+1/4
11 -z+1/4,-x+3/4,+y+1/2
12 +x+1/2,-y+3/4,-z+1/4
13 +y,+x,+z
14 +z,+y,+x
15 +x,+z,+y
16 +y+1/4,+x+1/4,-z
17 -z,+y+1/4,+x+1/4
18 +x+1/4,-z,+y+1/4
19 -z+1/4,+y+1/2,-x+3/4
20 -x+3/4,-z+1/4,+y+1/2
21 +x+1/2,-z+1/4,-y+3/4
22 -y+3/4,+x+1/2,-z+1/4
23 -z+1/4,-y+3/4,+x+1/2
24 +y+1/2,-x+3/4,-z+1/4
-1 -x,-y,-z
-2 -z,-x,-y
-3 -y,-z,-x
-4 -x+3/4,-y+3/4,+z
-5 +z,-x+3/4,-y+3/4
-6 -y+3/4,+z,-x+3/4
-7 +z+3/4,-x+1/2,+y+1/4
-8 +y+1/4,+z+3/4,-x+1/2
-9 -y+1/2,+z+3/4,+x+1/4
-10 +x+1/4,-y+1/2,+z+3/4
-11 +z+3/4,+x+1/4,-y+1/2
-12 -x+1/2,+y+1/4,+z+3/4
-13 -y,-x,-z
-14 -z,-y,-x
-15 -x,-z,-y
-16 -y+3/4,-x+3/4,+z
-17 +z,-y+3/4,-x+3/4
-18 -x+3/4,+z,-y+3/4
-19 +z+3/4,-y+1/2,+x+1/4
-20 +x+1/4,+z+3/4,-y+1/2
-21 -x+1/2,+z+3/4,+y+1/4
-22 +y+1/4,-x+1/2,+z+3/4
-23 +z+3/4,+y+1/4,-x+1/2
-24 -y+1/2,+x+1/4,+z+3/4
101 +x,+y+1/2,+z+1/2
102 +z,+x+1/2,+y+1/2
103 +y,+z+1/2,+x+1/2
104 +x+1/4,+y+3/4,-z+1/2
105 -z,+x+3/4,+y+3/4
106 +y+1/4,-z+1/2,+x+3/4
107 -z+1/4,+x,-y+1/4
108 -y+3/4,-z+3/4,+x
109 +y+1/2,-z+3/4,-x+1/4
110 -x+3/4,+y,-z+3/4
111 -z+1/4,-x+1/4,+y
112 +x+1/2,-y+1/4,-z+3/4
113 +y,+x+1/2,+z+1/2
114 +z,+y+1/2,+x+1/2
115 +x,+z+1/2,+y+1/2
116 +y+1/4,+x+3/4,-z+1/2
117 -z,+y+3/4,+x+3/4
118 +x+1/4,-z+1/2,+y+3/4
119 -z+1/4,+y,-x+1/4
120 -x+3/4,-z+3/4,+y
121 +x+1/2,-z+3/4,-y+1/4
122 -y+3/4,+x,-z+3/4
123 -z+1/4,-y+1/4,+x
124 +y+1/2,-x+1/4,-z+3/4
-101 -x,-y+1/2,-z+1/2
-102 -z,-x+1/2,-y+1/2
-103 -y,-z+1/2,-x+1/2
-104 -x+3/4,-y+1/4,+z+1/2
-105 +z,-x+1/4,-y+1/4
-106 -y+3/4,+z+1/2,-x+1/4
-107 +z+3/4,-x,+y+3/4
-108 +y+1/4,+z+1/4,-x
-109 -y+1/2,+z+1/4,+x+3/4
-110 +x+1/4,-y,+z+1/4
-111 +z+3/4,+x+3/4,-y
-112 -x+1/2,+y+3/4,+z+1/4
-113 -y,-x+1/2,-z+1/2
-114 -z,-y+1/2,-x+1/2
-115 -x,-z+1/2,-y+1/2
-116 -y+3/4,-x+1/4,+z+1/2
-117 +z,-y+1/4,-x+1/4
-118 -x+3/4,+z+1/2,-y+1/4
-119 +z+3/4,-y,+x+3/4
-120 +x+1/4,+z+1/4,-y
-121 -x+1/2,+z+1/4,+y+3/4
-122 +y+1/4,-x,+z+1/4
-123 +z+3/4,+y+3/4,-x
-124 -y+1/2,+x+3/4,+z+1/4
201 +x+1/2,+y,+z+1/2
202 +z+1/2,+x,+y+1/2
203 +y+1/2,+z,+x+1/2
204 +x+3/4,+y+1/4,-z+1/2
205 -z+1/2,+x+1/4,+y+3/4
206 +y+3/4,-z,+x+3/4
207 -z+3/4,+x+1/2,-y+1/4
208 -y+1/4,-z+1/4,+x
209 +y,-z+1/4,-x+1/4
210 -x+1/4,+y+1/2,-z+3/4
211 -z+3/4,-x+3/4,+y
212 +x,-y+3/4,-z+3/4
213 +y+1/2,+x,+z+1/2
214 +z+1/2,+y,+x+1/2
215 +x+1/2,+z,+y+1/2
216 +y+3/4,+x+1/4,-z+1/2
217 -z+1/2,+y+1/4,+x+3/4
218 +x+3/4,-z,+y+3/4
219 -z+3/4,+y+1/2,-x+1/4
220 -x+1/4,-z+1/4,+y
221 +x,-z+1/4,-y+1/4
222 -y+1/4,+x+1/2,-z+3/4
223 -z+3/4,-y+3/4,+x
224 +y,-x+3/4,-z+3/4
-201 -x+1/2,-y,-z+1/2
-202 -z+1/2,-x,-y+1/2
-203 -y+1/2,-z,-x+1/2
-204 -x+1/4,-y+3/4,+z+1/2
-205 +z+1/2,-x+3/4,-y+1/4
-206 -y+1/4,+z,-x+1/4
-207 +z+1/4,-x+1/2,+y+3/4
-208 +y+3/4,+z+3/4,-x
-209 -y,+z+3/4,+x+3/4
-210 +x+3/4,-y+1/2,+z+1/4
-211 +z+1/4,+x+1/4,-y
-212 -x,+y+1/4,+z+1/4
-213 -y+1/2,-x,-z+1/2
-214 -z+1/2,-y,-x+1/2
-215 -x+1/2,-z,-y+1/2
-216 -y+1/4,-x+3/4,+z+1/2
-217 +z+1/2,-y+3/4,-x+1/4
-218 -x+1/4,+z,-y+1/4
-219 +z+1/4,-y+1/2,+x+3/4
-220 +x+3/4,+z+3/4,-y
-221 -x,+z+3/4,+y+3/4
-222 +y+3/4,-x+1/2,+z+1/4
-223 +z+1/4,+y+1/4,-x
-224 -y,+x+1/4,+z+1/4
301 +x+1/2,+y+1/2,+z
302 +z+1/2,+x+1/2,+y
303 +y+1/2,+z+1/2,+x
304 +x+3/4,+y+3/4,-z
305 -z+1/2,+x+3/4,+y+1/4
306 +y+3/4,-z+1/2,+x+1/4
307 -z+3/4,+x,-y+3/4
308 -y+1/4,-z+3/4,+x+1/2
309 +y,-z+3/4,-x+3/4
310 -x+1/4,+y,-z+1/4
311 -z+3/4,-x+1/4,+y+1/2
312 +x,-y+1/4,-z+1/4
313 +y+1/2,+x+1/2,+z
314 +z+1/2,+y+1/2,+x
315 +x+1/2,+z+1/2,+y
316 +y+3/4,+x+3/4,-z
317 -z+1/2,+y+3/4,+x+1/4
318 +x+3/4,-z+1/2,+y+1/4
319 -z+3/4,+y,-x+3/4
320 -x+1/4,-z+3/4,+y+1/2
321 +x,-z+3/4,-y+3/4
322 -y+1/4,+x,-z+1/4
323 -z+3/4,-y+1/4,+x+1/2
324 +y,-x+1/4,-z+1/4
-301 -x+1/2,-y+1/2,-z
-302 -z+1/2,-x+1/2,-y
-303 -y+1/2,-z+1/2,-x
-304 -x+1/4,-y+1/4,+z
-305 +z+1/2,-x+1/4,-y+3/4
-306 -y+1/4,+z+1/2,-x+3/4
-307 +z+1/4,-x,+y+1/4
-308 +y+3/4,+z+1/4,-x+1/2
-309 -y,+z+1/4,+x+1/4
-310 +x+3/4,-y,+z+3/4
-311 +z+1/4,+x+3/4,-y+1/2
-312 -x,+y+3/4,+z+3/4
-313 -y+1/2,-x+1/2,-z
-314 -z+1/2,-y+1/2,-x
-315 -x+1/2,-z+1/2,-y
-316 -y+1/4,-x+1/4,+z
-317 +z+1/2,-y+1/4,-x+3/4
-318 -x+1/4,+z+1/2,-y+3/4
-319 +z+1/4,-y,+x+1/4
-320 +x+3/4,+z+1/4,-y+1/2
-321 -x,+z+1/4,+y+1/4
-322 +y+3/4,-x,+z+3/4
-323 +z+1/4,+y+3/4,-x+1/2
-324 -y,+x+3/4,+z+3/4

loop_
_atom_site_aniso_label
_atom_site_aniso_U_11
_atom_site_aniso_U_12
_atom_site_aniso_U_13
_atom_site_aniso_U_22
_atom_site_aniso_U_23
_atom_site_aniso_U_33
O3 0.0567(18) 0.0 0.0 0.0441(11) -0.0239(8) 0.0441(11)

loop_
_atom_site_type_symbol
_atom_site_label
_atom_site_fract_x
_atom_site_fract_y
_atom_site_fract_z
_atom_site_occupancy
_atom_site_thermal_displace_type
_atom_site_U_iso_or_equiv
_atom_site_symmetry_multiplicity
Bi BI1 -0.0166(9) -0.0166(9) 0.0300(8) 0.16667 Uiso 0.0252(16) 96
Hf HF2 0.5 0.5 0.5 1.0 Uiso 0.0220(10) 16
O O3 0.42461(15) 0.125 0.125 1.0 Uani 0.04834 48
O O5 0.125 0.125 0.125 1.0 Uiso 0.0841(24) 8

loop_
_atom_type_symbol
_atom_type_number_in_cell
Bi 16.0
Hf 16.0
O 56.0

loop_
_geom_angle_atom_site_label_1
_geom_angle_atom_site_label_2
_geom_angle_atom_site_label_3
_geom_angle
_geom_angle_site_symmetry_1
_geom_angle_site_symmetry_3
_geom_angle_publ_flag
BI1 BI1 BI1 60.0 2_555 3_555 n
BI1 BI1 BI1 30.11(19) 2_555 -1_555 n
BI1 BI1 BI1 90.0 2_555 -2_555 n
BI1 BI1 BI1 30.4(7) 2_555 -3_555 n
BI1 BI1 BI1 120.00000(20) 2_555 -4_445 n
BI1 BI1 O3 81.86(5) 2_555 111_443 n
BI1 BI1 O3 148.09(13) 2_555 117_544 n
BI1 BI1 O3 140.33(12) 2_555 220_353 n
BI1 BI1 O5 81.46(6) 2_555 1_555 n
BI1 BI1 O5 81.32(9) 2_555 -1_555 n
BI1 BI1 BI1 30.11(19) 3_555 -1_555 n
BI1 BI1 BI1 30.4(7) 3_555 -2_555 n
BI1 BI1 BI1 90.0000(4) 3_555 -3_555 n
BI1 BI1 BI1 120.00000(30) 3_555 -4_445 n
BI1 BI1 O3 140.33(12) 3_555 111_443 n
BI1 BI1 O3 148.09(13) 3_555 117_544 n
BI1 BI1 O3 81.86(5) 3_555 220_353 n
BI1 BI1 O5 81.46(6) 3_555 1_555 n
BI1 BI1 O5 81.32(9) 3_555 -1_555 n
BI1 BI1 BI1 59.89(19) -1_555 -2_555 n
BI1 BI1 BI1 59.89(19) -1_555 -3_555 n
BI1 BI1 BI1 128.0(23) -1_555 -4_445 n
BI1 BI1 O3 110.7(6) -1_555 111_443 n
BI1 BI1 O3 171.3(27) -1_555 117_544 n
BI1 BI1 O3 110.7(6) -1_555 220_353 n
BI1 BI1 O5 77.4(22) -1_555 1_555 n
BI1 BI1 O5 82.7(22) -1_555 -1_555 n
BI1 BI1 BI1 119.1(15) -2_555 -3_555 n
BI1 BI1 BI1 111(4) -2_555 -4_445 n
BI1 BI1 O3 161(4) -2_555 111_443 n
BI1 BI1 O3 120.4(8) -2_555 117_544 n
BI1 BI1 O3 51.4(8) -2_555 220_353 n
BI1 BI1 O5 80(4) -2_555 1_555 n
BI1 BI1 O5 90(4) -2_555 -1_555 n
BI1 BI1 BI1 111(4) -3_555 -4_445 n
BI1 BI1 O3 51.4(8) -3_555 111_443 n
BI1 BI1 O3 120.4(8) -3_555 117_544 n
BI1 BI1 O3 161(4) -3_555 220_353 n
BI1 BI1 O5 80(4) -3_555 1_555 n
BI1 BI1 O5 90(4) -3_555 -1_555 n
BI1 BI1 O3 87.12(32) -4_454 111_443 n
BI1 BI1 O3 43.3(4) -4_454 117_544 n
BI1 BI1 O3 87.12(32) -4_454 220_353 n
BI1 BI1 O5 154.61(7) -4_444 1_555 n
BI1 BI1 O5 45.30(11) -4_444 -1_555 n
O3 BI1 O3 71.52(6) 111_443 117_544 n
O3 BI1 O3 131.37(30) 111_443 220_353 n
O3 BI1 O5 82.5(4) 111_433 1_555 n
O3 BI1 O5 104.8(4) 111_433 -1_555 n
O3 BI1 O3 71.52(6) 117_544 220_353 n
O3 BI1 O5 111.3(5) 117_544 1_555 n
O3 BI1 O5 88.6(5) 117_544 -1_555 n
O3 BI1 O5 82.5(4) 220_343 1_555 n
O3 BI1 O5 104.8(4) 220_343 -1_555 n
O5 BI1 O5 160.09(12) 1_555 -1_555 n
O3 HF2 O3 95.01(6) 101_555 108_453 n
O3 HF2 O3 95.01(6) 101_555 122_444 n
O3 HF2 O3 180.0 101_555 -101_554 n
O3 HF2 O3 84.99(6) 101_555 -108_555 n
O3 HF2 O3 84.99(6) 101_555 -122_564 n
O3 HF2 O3 95.01(6) 108_453 122_444 n
O3 HF2 O3 84.99(6) 108_453 -101_554 n
O3 HF2 O3 179.9802 108_453 -108_555 n
O3 HF2 O3 84.99(6) 108_453 -122_564 n
O3 HF2 O3 84.99(6) 122_444 -101_554 n
O3 HF2 O3 84.99(6) 122_444 -108_555 n
O3 HF2 O3 179.9802 122_444 -122_564 n
O3 HF2 O3 95.01(6) -101_554 -108_555 n
O3 HF2 O3 95.01(6) -101_554 -122_564 n
O3 HF2 O3 95.01(6) -108_555 -122_564 n
BI1 O3 BI1 94.3(7) 208_344 -206_445 n
BI1 O3 BI1 8.14(5) 208_344 -211_455 n
BI1 O3 BI1 92.0(7) 208_344 310_335 n
BI1 O3 BI1 16.28(10) 208_344 -304_445 n
BI1 O3 BI1 93.27(7) 208_344 -307_446 n
BI1 O3 HF2 113.39(12) 208_443 -5_555 n
BI1 O3 HF2 97.84(13) 208_443 101_544 n
BI1 O3 BI1 93.27(7) -206_445 -211_455 n
BI1 O3 BI1 16.28(10) -206_445 310_335 n
BI1 O3 BI1 92.0(7) -206_445 -304_445 n
BI1 O3 BI1 8.14(5) -206_445 -307_446 n
BI1 O3 HF2 97.84(13) -206_544 -5_555 n
BI1 O3 HF2 113.39(12) -206_544 101_544 n
BI1 O3 BI1 93.27(7) -211_455 310_335 n
BI1 O3 BI1 8.14(5) -211_455 -304_445 n
BI1 O3 BI1 93.4(8) -211_455 -307_446 n
BI1 O3 HF2 105.61(12) -211_554 -5_555 n
BI1 O3 HF2 105.61(12) -211_554 101_544 n
BI1 O3 BI1 94.3(7) 310_335 -304_445 n
BI1 O3 BI1 8.14(5) 310_335 -307_446 n
BI1 O3 HF2 113.39(12) 310_434 -5_555 n
BI1 O3 HF2 97.84(13) 310_434 101_544 n
BI1 O3 BI1 93.27(7) -304_445 -307_446 n
BI1 O3 HF2 97.84(13) -304_544 -5_555 n
BI1 O3 HF2 113.39(12) -304_544 101_544 n
BI1 O3 HF2 105.61(12) -307_545 -5_555 n
BI1 O3 HF2 105.61(12) -307_545 101_544 n
HF2 O3 HF2 133.81(8) -5_555 101_544 n
BI1 O5 BI1 17.08(13) 1_555 2_555 n
BI1 O5 BI1 17.08(13) 1_555 3_555 n
BI1 O5 BI1 109.31(14) 1_555 4_555 n
BI1 O5 BI1 94.41(11) 1_555 5_555 n
BI1 O5 BI1 94.41(11) 1_555 6_555 n
BI1 O5 BI1 19.91(12) 1_555 -1_555 n
BI1 O5 BI1 9.92(6) 1_555 -2_555 n
BI1 O5 BI1 9.92(6) 1_555 -3_555 n
BI1 O5 BI1 98.03(10) 1_555 107_434 n
BI1 O5 BI1 114.084(32) 1_555 111_434 n
BI1 O5 BI1 114.084(32) 1_555 -105_445 n
BI1 O5 BI1 123.96(8) 1_555 -108_545 n
BI1 O5 BI1 107.74(6) 1_555 -110_545 n
BI1 O5 BI1 114.084(32) 1_555 208_344 n
BI1 O5 BI1 98.03(10) 1_555 209_344 n
BI1 O5 BI1 114.084(32) 1_555 -206_445 n
BI1 O5 BI1 123.96(8) 1_555 -211_455 n
BI1 O5 BI1 107.74(6) 1_555 -212_455 n
BI1 O5 BI1 100.59(6) 1_555 310_335 n
BI1 O5 BI1 100.59(6) 1_555 312_335 n
BI1 O5 BI1 129.22(15) 1_555 -304_445 n
BI1 O5 BI1 110.46(7) 1_555 -307_446 n
BI1 O5 BI1 110.46(7) 1_555 -309_446 n
BI1 O5 BI1 17.08(13) 2_555 3_555 n
BI1 O5 BI1 94.41(11) 2_555 4_555 n
BI1 O5 BI1 109.31(14) 2_555 5_555 n
BI1 O5 BI1 94.41(11) 2_555 6_555 n
BI1 O5 BI1 9.92(6) 2_555 -1_555 n
BI1 O5 BI1 19.91(12) 2_555 -2_555 n
BI1 O5 BI1 9.92(6) 2_555 -3_555 n
BI1 O5 BI1 100.59(6) 2_555 107_434 n
BI1 O5 BI1 100.59(6) 2_555 111_434 n
BI1 O5 BI1 129.22(15) 2_555 -105_445 n
BI1 O5 BI1 110.46(7) 2_555 -108_545 n
BI1 O5 BI1 110.46(7) 2_555 -110_545 n
BI1 O5 BI1 98.03(10) 2_555 208_344 n
BI1 O5 BI1 114.084(32) 2_555 209_344 n
BI1 O5 BI1 114.084(32) 2_555 -206_445 n
BI1 O5 BI1 107.74(6) 2_555 -211_455 n
BI1 O5 BI1 123.96(8) 2_555 -212_455 n
BI1 O5 BI1 98.03(10) 2_555 310_335 n
BI1 O5 BI1 114.084(32) 2_555 312_335 n
BI1 O5 BI1 114.084(32) 2_555 -304_445 n
BI1 O5 BI1 107.74(6) 2_555 -307_446 n
BI1 O5 BI1 123.96(8) 2_555 -309_446 n
BI1 O5 BI1 94.41(11) 3_555 4_555 n
BI1 O5 BI1 94.41(11) 3_555 5_555 n
BI1 O5 BI1 109.31(14) 3_555 6_555 n
BI1 O5 BI1 9.92(6) 3_555 -1_555 n
BI1 O5 BI1 9.92(6) 3_555 -2_555 n
BI1 O5 BI1 19.91(12) 3_555 -3_555 n
BI1 O5 BI1 114.084(32) 3_555 107_434 n
BI1 O5 BI1 98.03(10) 3_555 111_434 n
BI1 O5 BI1 114.084(32) 3_555 -105_445 n
BI1 O5 BI1 107.74(6) 3_555 -108_545 n
BI1 O5 BI1 123.96(8) 3_555 -110_545 n
BI1 O5 BI1 100.59(6) 3_555 208_344 n
BI1 O5 BI1 100.59(6) 3_555 209_344 n
BI1 O5 BI1 129.22(15) 3_555 -206_445 n
BI1 O5 BI1 110.46(7) 3_555 -211_455 n
BI1 O5 BI1 110.46(7) 3_555 -212_455 n
BI1 O5 BI1 114.084(32) 3_555 310_335 n
BI1 O5 BI1 98.03(10) 3_555 312_335 n
BI1 O5 BI1 114.084(32) 3_555 -304_445 n
BI1 O5 BI1 123.96(8) 3_555 -307_446 n
BI1 O5 BI1 107.74(6) 3_555 -309_446 n
BI1 O5 BI1 117.37(6) 4_555 5_555 n
BI1 O5 BI1 117.37(6) 4_555 6_555 n
BI1 O5 BI1 89.40(21) 4_555 -1_555 n
BI1 O5 BI1 104.32(5) 4_555 -2_555 n
BI1 O5 BI1 104.32(5) 4_555 -3_555 n
BI1 O5 BI1 123.96(8) 4_555 107_434 n
BI1 O5 BI1 9.92(6) 4_555 111_434 n
BI1 O5 BI1 110.46(7) 4_555 -105_445 n
BI1 O5 BI1 17.36(18) 4_555 -108_545 n
BI1 O5 BI1 120.35(12) 4_555 -110_545 n
BI1 O5 BI1 9.92(6) 4_555 208_344 n
BI1 O5 BI1 123.96(8) 4_555 209_344 n
BI1 O5 BI1 110.46(7) 4_555 -206_445 n
BI1 O5 BI1 17.36(18) 4_555 -211_455 n
BI1 O5 BI1 120.35(12) 4_555 -212_455 n
BI1 O5 BI1 107.74(6) 4_555 310_335 n
BI1 O5 BI1 107.74(6) 4_555 312_335 n
BI1 O5 BI1 19.91(12) 4_555 -304_445 n
BI1 O5 BI1 104.32(5) 4_555 -307_446 n
BI1 O5 BI1 104.32(5) 4_555 -309_446 n
BI1 O5 BI1 117.37(6) 5_555 6_555 n
BI1 O5 BI1 104.32(5) 5_555 -1_555 n
BI1 O5 BI1 89.40(21) 5_555 -2_555 n
BI1 O5 BI1 104.32(5) 5_555 -3_555 n
BI1 O5 BI1 107.74(6) 5_555 107_434 n
BI1 O5 BI1 107.74(6) 5_555 111_434 n
BI1 O5 BI1 19.91(12) 5_555 -105_445 n
BI1 O5 BI1 104.32(5) 5_555 -108_545 n
BI1 O5 BI1 104.32(5) 5_555 -110_545 n
BI1 O5 BI1 123.96(8) 5_555 208_344 n
BI1 O5 BI1 9.92(6) 5_555 209_344 n
BI1 O5 BI1 110.46(7) 5_555 -206_445 n
BI1 O5 BI1 120.35(12) 5_555 -211_455 n
BI1 O5 BI1 17.36(18) 5_555 -212_455 n
BI1 O5 BI1 123.96(8) 5_555 310_335 n
BI1 O5 BI1 9.92(6) 5_555 312_335 n
BI1 O5 BI1 110.46(7) 5_555 -304_445 n
BI1 O5 BI1 120.35(12) 5_555 -307_446 n
BI1 O5 BI1 17.36(18) 5_555 -309_446 n
BI1 O5 BI1 104.32(5) 6_555 -1_555 n
BI1 O5 BI1 104.32(5) 6_555 -2_555 n
BI1 O5 BI1 89.40(21) 6_555 -3_555 n
BI1 O5 BI1 9.92(6) 6_555 107_434 n
BI1 O5 BI1 123.96(8) 6_555 111_434 n
BI1 O5 BI1 110.46(7) 6_555 -105_445 n
BI1 O5 BI1 120.35(12) 6_555 -108_545 n
BI1 O5 BI1 17.36(18) 6_555 -110_545 n
BI1 O5 BI1 107.74(6) 6_555 208_344 n
BI1 O5 BI1 107.74(6) 6_555 209_344 n
BI1 O5 BI1 19.91(12) 6_555 -206_445 n
BI1 O5 BI1 104.32(5) 6_555 -211_455 n
BI1 O5 BI1 104.32(5) 6_555 -212_455 n
BI1 O5 BI1 9.92(6) 6_555 310_335 n
BI1 O5 BI1 123.96(8) 6_555 312_335 n
BI1 O5 BI1 110.46(7) 6_555 -304_445 n
BI1 O5 BI1 17.36(18) 6_555 -307_446 n
BI1 O5 BI1 120.35(12) 6_555 -309_446 n
BI1 O5 BI1 17.36(18) -1_555 -2_555 n
BI1 O5 BI1 17.36(18) -1_555 -3_555 n
BI1 O5 BI1 110.46(7) -1_555 107_434 n
BI1 O5 BI1 94.41(11) -1_555 111_434 n
BI1 O5 BI1 123.96(8) -1_555 -105_445 n
BI1 O5 BI1 104.32(5) -1_555 -108_545 n
BI1 O5 BI1 120.35(12) -1_555 -110_545 n
BI1 O5 BI1 94.41(11) -1_555 208_344 n
BI1 O5 BI1 110.46(7) -1_555 209_344 n
BI1 O5 BI1 123.96(8) -1_555 -206_445 n
BI1 O5 BI1 104.32(5) -1_555 -211_455 n
BI1 O5 BI1 120.35(12) -1_555 -212_455 n
BI1 O5 BI1 107.74(6) -1_555 310_335 n
BI1 O5 BI1 107.74(6) -1_555 312_335 n
BI1 O5 BI1 109.31(14) -1_555 -304_445 n
BI1 O5 BI1 117.37(6) -1_555 -307_446 n
BI1 O5 BI1 117.37(6) -1_555 -309_446 n
BI1 O5 BI1 17.36(18) -2_555 -3_555 n
BI1 O5 BI1 107.74(6) -2_555 107_434 n
BI1 O5 BI1 107.74(6) -2_555 111_434 n
BI1 O5 BI1 109.31(14) -2_555 -105_445 n
BI1 O5 BI1 117.37(6) -2_555 -108_545 n
BI1 O5 BI1 117.37(6) -2_555 -110_545 n
BI1 O5 BI1 110.46(7) -2_555 208_344 n
BI1 O5 BI1 94.41(11) -2_555 209_344 n
BI1 O5 BI1 123.96(8) -2_555 -206_445 n
BI1 O5 BI1 120.35(12) -2_555 -211_455 n
BI1 O5 BI1 104.32(5) -2_555 -212_455 n
BI1 O5 BI1 110.46(7) -2_555 310_335 n
BI1 O5 BI1 94.41(11) -2_555 312_335 n
BI1 O5 BI1 123.96(8) -2_555 -304_445 n
BI1 O5 BI1 120.35(12) -2_555 -307_446 n
BI1 O5 BI1 104.32(5) -2_555 -309_446 n
BI1 O5 BI1 94.41(11) -3_555 107_434 n
BI1 O5 BI1 110.46(7) -3_555 111_434 n
BI1 O5 BI1 123.96(8) -3_555 -105_445 n
BI1 O5 BI1 120.35(12) -3_555 -108_545 n
BI1 O5 BI1 104.32(5) -3_555 -110_545 n
BI1 O5 BI1 107.74(6) -3_555 208_344 n
BI1 O5 BI1 107.74(6) -3_555 209_344 n
BI1 O5 BI1 109.31(14) -3_555 -206_445 n
BI1 O5 BI1 117.37(6) -3_555 -211_455 n
BI1 O5 BI1 117.37(6) -3_555 -212_455 n
BI1 O5 BI1 94.41(11) -3_555 310_335 n
BI1 O5 BI1 110.46(7) -3_555 312_335 n
BI1 O5 BI1 123.96(8) -3_555 -304_445 n
BI1 O5 BI1 104.32(5) -3_555 -307_446 n
BI1 O5 BI1 120.35(12) -3_555 -309_446 n
BI1 O5 BI1 129.22(15) 107_434 111_434 n
BI1 O5 BI1 100.59(6) 107_434 -105_445 n
BI1 O5 BI1 123.96(8) 107_434 -108_545 n
BI1 O5 BI1 9.92(6) 107_434 -110_545 n
BI1 O5 BI1 114.084(32) 107_434 208_344 n
BI1 O5 BI1 98.03(10) 107_434 209_344 n
BI1 O5 BI1 17.08(13) 107_434 -206_445 n
BI1 O5 BI1 109.31(14) 107_434 -211_455 n
BI1 O5 BI1 94.41(11) 107_434 -212_455 n
BI1 O5 BI1 17.08(13) 107_434 310_335 n
BI1 O5 BI1 114.084(32) 107_434 312_335 n
BI1 O5 BI1 114.084(32) 107_434 -304_445 n
BI1 O5 BI1 19.91(12) 107_434 -307_446 n
BI1 O5 BI1 110.46(7) 107_434 -309_446 n
BI1 O5 BI1 100.59(6) 111_434 -105_445 n
BI1 O5 BI1 9.92(6) 111_434 -108_545 n
BI1 O5 BI1 123.96(8) 111_434 -110_545 n
BI1 O5 BI1 17.08(13) 111_434 208_344 n
BI1 O5 BI1 114.084(32) 111_434 209_344 n
BI1 O5 BI1 114.084(32) 111_434 -206_445 n
BI1 O5 BI1 19.91(12) 111_434 -211_455 n
BI1 O5 BI1 110.46(7) 111_434 -212_455 n
BI1 O5 BI1 114.084(32) 111_434 310_335 n
BI1 O5 BI1 98.03(10) 111_434 312_335 n
BI1 O5 BI1 17.08(13) 111_434 -304_445 n
BI1 O5 BI1 109.31(14) 111_434 -307_446 n
BI1 O5 BI1 94.41(11) 111_434 -309_446 n
BI1 O5 BI1 94.41(11) -105_445 -108_545 n
BI1 O5 BI1 94.41(11) -105_445 -110_545 n
BI1 O5 BI1 114.084(32) -105_445 208_344 n
BI1 O5 BI1 17.08(13) -105_445 209_344 n
BI1 O5 BI1 98.03(10) -105_445 -206_445 n
BI1 O5 BI1 107.74(6) -105_445 -211_455 n
BI1 O5 BI1 9.92(6) -105_445 -212_455 n
BI1 O5 BI1 114.084(32) -105_445 310_335 n
BI1 O5 BI1 17.08(13) -105_445 312_335 n
BI1 O5 BI1 98.03(10) -105_445 -304_445 n
BI1 O5 BI1 107.74(6) -105_445 -307_446 n
BI1 O5 BI1 9.92(6) -105_445 -309_446 n
BI1 O5 BI1 117.37(6) -108_545 -110_545 n
BI1 O5 BI1 19.91(12) -108_545 208_344 n
BI1 O5 BI1 109.31(14) -108_545 209_344 n
BI1 O5 BI1 107.74(6) -108_545 -206_445 n
BI1 O5 BI1 17.36(18) -108_545 -211_455 n
BI1 O5 BI1 104.32(5) -108_545 -212_455 n
BI1 O5 BI1 110.46(7) -108_545 310_335 n
BI1 O5 BI1 94.41(11) -108_545 312_335 n
BI1 O5 BI1 9.92(6) -108_545 -304_445 n
BI1 O5 BI1 104.32(5) -108_545 -307_446 n
BI1 O5 BI1 89.40(21) -108_545 -309_446 n
BI1 O5 BI1 110.46(7) -110_545 208_344 n
BI1 O5 BI1 94.41(11) -110_545 209_344 n
BI1 O5 BI1 9.92(6) -110_545 -206_445 n
BI1 O5 BI1 104.32(5) -110_545 -211_455 n
BI1 O5 BI1 89.40(21) -110_545 -212_455 n
BI1 O5 BI1 19.91(12) -110_545 310_335 n
BI1 O5 BI1 109.31(14) -110_545 312_335 n
BI1 O5 BI1 107.74(6) -110_545 -304_445 n
BI1 O5 BI1 17.36(18) -110_545 -307_446 n
BI1 O5 BI1 104.32(5) -110_545 -309_446 n
BI1 O5 BI1 129.22(15) 208_344 209_344 n
BI1 O5 BI1 100.59(6) 208_344 -206_445 n
BI1 O5 BI1 9.92(6) 208_344 -211_455 n
BI1 O5 BI1 123.96(8) 208_344 -212_455 n
BI1 O5 BI1 98.03(10) 208_344 310_335 n
BI1 O5 BI1 114.084(32) 208_344 312_335 n
BI1 O5 BI1 17.08(13) 208_344 -304_445 n
BI1 O5 BI1 94.41(11) 208_344 -307_446 n
BI1 O5 BI1 109.31(14) 208_344 -309_446 n
BI1 O5 BI1 100.59(6) 209_344 -206_445 n
BI1 O5 BI1 123.96(8) 209_344 -211_455 n
BI1 O5 BI1 9.92(6) 209_344 -212_455 n
BI1 O5 BI1 114.084(32) 209_344 310_335 n
BI1 O5 BI1 17.08(13) 209_344 312_335 n
BI1 O5 BI1 114.084(32) 209_344 -304_445 n
BI1 O5 BI1 110.46(7) 209_344 -307_446 n
BI1 O5 BI1 19.91(12) 209_344 -309_446 n
BI1 O5 BI1 94.41(11) -206_445 -211_455 n
BI1 O5 BI1 94.41(11) -206_445 -212_455 n
BI1 O5 BI1 17.08(13) -206_445 310_335 n
BI1 O5 BI1 114.084(32) -206_445 312_335 n
BI1 O5 BI1 98.03(10) -206_445 -304_445 n
BI1 O5 BI1 9.92(6) -206_445 -307_446 n
BI1 O5 BI1 107.74(6) -206_445 -309_446 n
BI1 O5 BI1 117.37(6) -211_455 -212_455 n
BI1 O5 BI1 94.41(11) -211_455 310_335 n
BI1 O5 BI1 110.46(7) -211_455 312_335 n
BI1 O5 BI1 9.92(6) -211_455 -304_445 n
BI1 O5 BI1 89.40(21) -211_455 -307_446 n
BI1 O5 BI1 104.32(5) -211_455 -309_446 n
BI1 O5 BI1 109.31(14) -212_455 310_335 n
BI1 O5 BI1 19.91(12) -212_455 312_335 n
BI1 O5 BI1 107.74(6) -212_455 -304_445 n
BI1 O5 BI1 104.32(5) -212_455 -307_446 n
BI1 O5 BI1 17.36(18) -212_455 -309_446 n
BI1 O5 BI1 129.22(15) 310_335 312_335 n
BI1 O5 BI1 100.59(6) 310_335 -304_445 n
BI1 O5 BI1 9.92(6) 310_335 -307_446 n
BI1 O5 BI1 123.96(8) 310_335 -309_446 n
BI1 O5 BI1 100.59(6) 312_335 -304_445 n
BI1 O5 BI1 123.96(8) 312_335 -307_446 n
BI1 O5 BI1 9.92(6) 312_335 -309_446 n
BI1 O5 BI1 94.41(11) -304_445 -307_446 n
BI1 O5 BI1 94.41(11) -304_445 -309_446 n
BI1 O5 BI1 117.37(6) -307_446 -309_446 n

loop_
_geom_bond_atom_site_label_1
_geom_bond_atom_site_label_2
_geom_bond_distance
_geom_bond_site_symmetry_2
_geom_bond_publ_flag
BI1 BI1 0.716(4) 2_555 n
BI1 BI1 0.716(4) 3_555 n
BI1 BI1 3.5093(23) 5_555 n
BI1 BI1 3.5093(23) 6_555 n
BI1 BI1 0.828(6) -1_555 n
BI1 BI1 0.415(5) -2_555 n
BI1 BI1 0.415(5) -3_555 n
BI1 BI1 3.337(28) -4_445 n
BI1 BI1 3.746(27) -5_544 n
BI1 BI1 3.746(27) -6_454 n
BI1 BI1 3.639(26) 107_555 n
BI1 BI1 3.746(27) 108_445 n
BI1 BI1 3.5093(23) -111_434 n
BI1 BI1 3.639(26) 209_555 n
BI1 BI1 3.746(27) 211_445 n
BI1 BI1 3.5093(23) -208_344 n
BI1 BI1 3.709(26) 310_555 n
BI1 BI1 3.709(26) 312_555 n
BI1 HF2 3.4941(21) 7_545 n
BI1 HF2 3.4941(21) 9_455 n
BI1 O3 2.9255(26) 105_544 n
BI1 O3 2.5289(34) 111_555 n
BI1 O3 2.293(5) 117_544 n
BI1 O3 2.9255(26) 218_454 n
BI1 O3 2.5289(34) 220_555 n
BI1 O5 2.410(16) 1_555 n
BI1 O5 2.372(16) -1_555 n
HF2 BI1 3.4941(21) 109_555 n
HF2 BI1 3.4941(21) 112_555 n
HF2 BI1 3.4941(21) -109_544 n
HF2 BI1 3.4941(21) -112_544 n
HF2 BI1 3.4941(21) 207_555 n
HF2 BI1 3.4941(21) 210_555 n
HF2 BI1 3.4941(21) -207_454 n
HF2 BI1 3.4941(21) -210_454 n
HF2 BI1 3.4941(21) 308_555 n
HF2 BI1 3.4941(21) 311_555 n
HF2 BI1 3.4941(21) -308_445 n
HF2 BI1 3.4941(21) -311_445 n
HF2 O3 2.0905(6) 101_555 n
HF2 O3 2.0905(6) 108_555 n
HF2 O3 2.0905(6) 122_555 n
HF2 O3 2.0905(6) -101_644 n
HF2 O3 2.0905(6) -108_545 n
HF2 O3 2.0905(6) -122_554 n
O3 BI1 2.9255(26) 4_555 n
O3 BI1 2.9255(26) 6_555 n
O3 BI1 2.9255(26) -108_544 n
O3 BI1 2.9255(26) -110_544 n
O3 BI1 2.5289(34) 208_555 n
O3 BI1 2.5289(34) -206_454 n
O3 BI1 2.293(5) -211_454 n
O3 BI1 2.5289(34) 310_555 n
O3 BI1 2.5289(34) -304_445 n
O3 BI1 2.293(5) -307_445 n
O3 HF2 2.0905(6) -5_555 n
O3 HF2 2.0905(6) 101_544 n
O5 BI1 2.410(16) 1_555 n
O5 BI1 2.410(16) 2_555 n
O5 BI1 2.410(16) 3_555 n
O5 BI1 2.372(16) 4_555 n
O5 BI1 2.372(16) 5_555 n
O5 BI1 2.372(16) 6_555 n
O5 BI1 2.372(16) -1_555 n
O5 BI1 2.372(16) -2_555 n
O5 BI1 2.372(16) -3_555 n
O5 BI1 2.410(16) 107_555 n
O5 BI1 2.410(16) 111_555 n
O5 BI1 2.410(16) -105_544 n
O5 BI1 2.372(16) -108_544 n
O5 BI1 2.372(16) -110_544 n
O5 BI1 2.410(16) 208_555 n
O5 BI1 2.410(16) 209_555 n
O5 BI1 2.410(16) -206_454 n
O5 BI1 2.372(16) -211_454 n
O5 BI1 2.372(16) -212_454 n
O5 BI1 2.410(16) 310_555 n
O5 BI1 2.410(16) 312_555 n
O5 BI1 2.410(16) -304_445 n
O5 BI1 2.372(16) -307_445 n
O5 BI1 2.372(16) -309_445 n

loop_
_pd_block_diffractogram_id
2006-11-29T13:00|BION96G_ANDIMP_H_01|Stuart_Henderson|HRPD
